data_4504349
loop_
_publ_author_name
'Mori, Yutaka'
'Chiba, Tsuyoshi'
'Odani, Toru'
'Matsumoto, Akikazu'

_publ_section_title
;
 Molecular Arrangement and Photoreaction of Sorbamides and Hexadienyl
 Carbamates with Various N-Substituents in the Solid State
;
_journal_issue 7
_journal_name_full 'Crystal Growth &amp; Design'
_journal_page_first 1356
_journal_paper_doi 10.1021/cg070366o
_journal_volume 7
_journal_year 2007
_chemical_formula_moiety 'C16 H21 N O '
_chemical_formula_sum 'C16 H21 N O'
_chemical_formula_weight 243.34
_chemical_name_systematic
; 
 ? 
;
_space_group_IT_number 14
_symmetry_cell_setting monoclinic
_symmetry_space_group_name_Hall '-P 2yab'
_symmetry_space_group_name_H-M 'P 1 21/a 1'
_atom_sites_solution_hydrogens geom
_atom_sites_solution_primary direct
_atom_sites_solution_secondary difmap
_audit_creation_method SHELXL-97
_cell_angle_alpha 90.00
_cell_angle_beta 100.863(2)
_cell_angle_gamma 90.00
_cell_formula_units_Z 12
_cell_length_a 9.8398(5)
_cell_length_b 19.3105(11)
_cell_length_c 23.9105(13)
_cell_measurement_reflns_used 23896
_cell_measurement_temperature 296(2)
_cell_measurement_theta_max 27.4
_cell_measurement_theta_min 2.3
_cell_volume 4461.9(4)
_computing_cell_refinement PROCESS-AUTO
_computing_data_collection PROCESS-AUTO
_computing_data_reduction CrystalStructure
_computing_publication_material 'CrystalStructure 3.7.0'
_computing_structure_refinement 'SHELXL-97 (Sheldrick, 1997)'
_computing_structure_solution 'SHELXS-97 (Sheldrick, 1990)'
_diffrn_ambient_temperature 296(2)
_diffrn_detector_area_resol_mean 10.00
_diffrn_measured_fraction_theta_full 0.990
_diffrn_measured_fraction_theta_max 0.990
_diffrn_measurement_device_type 'Rigaku RAXIS-RAPID'
_diffrn_measurement_method \w
_diffrn_radiation_monochromator graphite
_diffrn_radiation_source 'fine-focus sealed tube'
_diffrn_radiation_type MoK\a
_diffrn_radiation_wavelength 0.71069
_diffrn_reflns_av_R_equivalents 0.0000
_diffrn_reflns_av_sigmaI/netI 0.0367
_diffrn_reflns_limit_h_max 12
_diffrn_reflns_limit_h_min -12
_diffrn_reflns_limit_k_max 25
_diffrn_reflns_limit_k_min -25
_diffrn_reflns_limit_l_max 30
_diffrn_reflns_limit_l_min -31
_diffrn_reflns_number 10115
_diffrn_reflns_theta_full 27.48
_diffrn_reflns_theta_max 27.48
_diffrn_reflns_theta_min 0.87
_exptl_absorpt_coefficient_mu 0.067
_exptl_absorpt_correction_T_max 0.9673
_exptl_absorpt_correction_T_min 0.9546
_exptl_absorpt_correction_type none
_exptl_crystal_colour colorless
_exptl_crystal_density_diffrn 1.087
_exptl_crystal_density_method 'not measured'
_exptl_crystal_description needle
_exptl_crystal_F_000 1584
_exptl_crystal_size_max 0.70
_exptl_crystal_size_mid 0.50
_exptl_crystal_size_min 0.50
_refine_diff_density_max 0.187
_refine_diff_density_min -0.291
_refine_diff_density_rms 0.083
_refine_ls_extinction_method none
_refine_ls_goodness_of_fit_ref 1.002
_refine_ls_hydrogen_treatment constr
_refine_ls_matrix_type full
_refine_ls_number_parameters 494
_refine_ls_number_reflns 10115
_refine_ls_number_restraints 0
_refine_ls_restrained_S_all 1.002
_refine_ls_R_factor_all 0.1578
_refine_ls_R_factor_gt 0.0810
_refine_ls_shift/su_max 0.000
_refine_ls_shift/su_mean 0.000
_refine_ls_structure_factor_coef Fsqd
_refine_ls_weighting_details 'calc w=1/[\s^2^(Fo^2^)+(0.1270P)^2^+0.4866P] where P=(Fo^2^+2Fc^2^)/3'
_refine_ls_weighting_scheme calc
_refine_ls_wR_factor_gt 0.2271
_refine_ls_wR_factor_ref 0.2737
_reflns_number_gt 4242
_reflns_number_total 10115
_reflns_threshold_expression >2sigma(I)
_cod_data_source_file cg070366osi20070416_123018.cif
_cod_data_source_block 2
_cod_database_code 4504349

loop_
_symmetry_equiv_pos_as_xyz
'x, y, z'
'-x+1/2, y+1/2, -z'
'-x, -y, -z'
'x-1/2, -y-1/2, z'

loop_
_atom_site_label
_atom_site_type_symbol
_atom_site_fract_x
_atom_site_fract_y
_atom_site_fract_z
_atom_site_U_iso_or_equiv
_atom_site_adp_type
_atom_site_occupancy
_atom_site_symmetry_multiplicity
_atom_site_calc_flag
_atom_site_refinement_flags
O1 O 0.05641(17) -0.25150(11) 0.09478(10) 0.1010(7) Uani 1 1 d .
O2 O 0.65288(18) 0.24037(12) 0.24780(12) 0.1202(9) Uani 1 1 d .
O3 O 0.95130(17) -0.25096(11) 0.41132(10) 0.1006(7) Uani 1 1 d .
N1 N 0.2683(2) -0.29122(14) 0.08466(10) 0.0825(7) Uani 1 1 d .
H1A H 0.3526 -0.2789 0.0853 0.099 Uiso 1 1 calc R
N2 N 0.4397(2) 0.28552(14) 0.24369(11) 0.0880(8) Uani 1 1 d .
H2A H 0.3537 0.2756 0.2415 0.106 Uiso 1 1 calc R
N3 N 0.7388(2) -0.29075(14) 0.41913(10) 0.0836(7) Uani 1 1 d .
H3A H 0.6547 -0.2787 0.4192 0.100 Uiso 1 1 calc R
C1 C 0.1871(4) 0.0827(2) 0.12251(16) 0.1219(12) Uani 1 1 d .
H1B H 0.2818 0.0859 0.1180 0.183 Uiso 1 1 calc R
H1C H 0.1785 0.1011 0.1590 0.183 Uiso 1 1 calc R
H1D H 0.1296 0.1088 0.0930 0.183 Uiso 1 1 calc R
C2 C 0.1430(3) 0.0090(2) 0.11883(13) 0.0972(10) Uani 1 1 d .
H2 H 0.0505 0.0006 0.1199 0.117 Uiso 1 1 calc R
C3 C 0.2202(3) -0.04582(19) 0.11417(13) 0.0928(9) Uani 1 1 d .
H3 H 0.3138 -0.0387 0.1145 0.111 Uiso 1 1 calc R
C4 C 0.1697(3) -0.11542(19) 0.10863(12) 0.0861(9) Uani 1 1 d .
H4 H 0.0775 -0.1220 0.1112 0.103 Uiso 1 1 calc R
C5 C 0.2410(3) -0.17137(18) 0.10017(13) 0.0857(9) Uani 1 1 d .
H5 H 0.3342 -0.1664 0.0986 0.103 Uiso 1 1 calc R
C6 C 0.1798(3) -0.24036(17) 0.09328(12) 0.0809(8) Uani 1 1 d .
C7 C 0.2380(2) -0.36214(18) 0.07472(12) 0.0777(8) Uani 1 1 d .
C8 C 0.1430(3) -0.39758(19) 0.09953(13) 0.0906(9) Uani 1 1 d .
H8 H 0.0926 -0.3741 0.1228 0.109 Uiso 1 1 calc R
C9 C 0.1224(3) -0.4674(2) 0.09019(15) 0.0973(10) Uani 1 1 d .
H9 H 0.0569 -0.4902 0.1068 0.117 Uiso 1 1 calc R
C10 C 0.1983(3) -0.50488(19) 0.05609(13) 0.0907(9) Uani 1 1 d .
C11 C 0.2935(3) -0.4682(2) 0.03215(13) 0.0941(10) Uani 1 1 d .
H11 H 0.3460 -0.4915 0.0096 0.113 Uiso 1 1 calc R
C12 C 0.3125(3) -0.3983(2) 0.04086(12) 0.0891(9) Uani 1 1 d .
H12 H 0.3765 -0.3750 0.0237 0.107 Uiso 1 1 calc R
C13 C 0.1826(4) -0.5817(2) 0.04682(19) 0.1244(13) Uani 1 1 d .
H13A H 0.1715 -0.5898 0.0062 0.149 Uiso 1 1 calc R
H13B H 0.2693 -0.6030 0.0645 0.149 Uiso 1 1 calc R
C14 C 0.0720(4) -0.6189(2) 0.06679(17) 0.1141(12) Uani 1 1 d .
H14A H -0.0160 -0.5995 0.0482 0.137 Uiso 1 1 calc R
H14B H 0.0809 -0.6110 0.1074 0.137 Uiso 1 1 calc R
C15 C 0.0695(5) -0.6967(2) 0.0561(2) 0.1354(15) Uani 1 1 d .
H15A H 0.0650 -0.7046 0.0157 0.163 Uiso 1 1 calc R
H15B H 0.1558 -0.7164 0.0761 0.163 Uiso 1 1 calc R
C16 C -0.0469(6) -0.7339(3) 0.0741(2) 0.171(2) Uani 1 1 d .
H16A H -0.0335 -0.7343 0.1149 0.257 Uiso 1 1 calc R
H16B H -0.0502 -0.7806 0.0602 0.257 Uiso 1 1 calc R
H16C H -0.1322 -0.7109 0.0588 0.257 Uiso 1 1 calc R
C17 C 0.5004(3) -0.0921(2) 0.25168(15) 0.1162(12) Uani 1 1 d .
H17A H 0.4017 -0.0913 0.2487 0.174 Uiso 1 1 calc R
H17B H 0.5421 -0.1147 0.2864 0.174 Uiso 1 1 calc R
H17C H 0.5233 -0.1167 0.2199 0.174 Uiso 1 1 calc R
C18 C 0.5527(3) -0.02043(19) 0.25185(14) 0.0984(10) Uani 1 1 d .
H18 H 0.6478 -0.0151 0.2554 0.118 Uiso 1 1 calc R
C19 C 0.4788(3) 0.03641(19) 0.24747(13) 0.0907(9) Uani 1 1 d .
H19 H 0.3834 0.0317 0.2435 0.109 Uiso 1 1 calc R
C20 C 0.5332(3) 0.10493(19) 0.24839(13) 0.0903(9) Uani 1 1 d .
H20 H 0.6287 0.1087 0.2519 0.108 Uiso 1 1 calc R
C21 C 0.4631(3) 0.16351(17) 0.24483(13) 0.0887(9) Uani 1 1 d .
H21 H 0.3675 0.1612 0.2415 0.106 Uiso 1 1 calc R
C22 C 0.5275(3) 0.23185(18) 0.24585(13) 0.0863(9) Uani 1 1 d .
C23 C 0.4737(2) 0.35604(18) 0.24462(12) 0.0803(8) Uani 1 1 d .
C24 C 0.5886(3) 0.38338(19) 0.28082(13) 0.0882(9) Uani 1 1 d .
H24 H 0.6505 0.3540 0.3036 0.106 Uiso 1 1 calc R
C25 C 0.6107(3) 0.45341(19) 0.28287(13) 0.0896(9) Uani 1 1 d .
H25 H 0.6882 0.4705 0.3074 0.108 Uiso 1 1 calc R
C26 C 0.5221(3) 0.50023(18) 0.24981(13) 0.0848(9) Uani 1 1 d .
C27 C 0.4092(3) 0.47140(19) 0.21333(14) 0.0921(9) Uani 1 1 d .
H27 H 0.3478 0.5005 0.1900 0.111 Uiso 1 1 calc R
C28 C 0.3857(3) 0.40146(18) 0.21071(13) 0.0877(9) Uani 1 1 d .
H28 H 0.3093 0.3842 0.1857 0.105 Uiso 1 1 calc R
C29 C 0.5480(3) 0.57693(19) 0.25415(16) 0.1046(11) Uani 1 1 d .
H29A H 0.6046 0.5867 0.2911 0.126 Uiso 1 1 calc R
H29B H 0.6011 0.5901 0.2255 0.126 Uiso 1 1 calc R
C30 C 0.4211(3) 0.62158(18) 0.24691(15) 0.1034(10) Uani 1 1 d .
H30A H 0.3641 0.6058 0.2734 0.124 Uiso 1 1 calc R
H30B H 0.3686 0.6148 0.2087 0.124 Uiso 1 1 calc R
C31 C 0.4476(4) 0.6982(2) 0.25617(18) 0.1233(13) Uani 1 1 d .
H31A H 0.4973 0.7156 0.2277 0.148 Uiso 1 1 calc R
H31B H 0.5048 0.7056 0.2934 0.148 Uiso 1 1 calc R
C32 C 0.3096(5) 0.73830(19) 0.25209(19) 0.1338(15) Uani 1 1 d .
H32A H 0.2517 0.7296 0.2158 0.201 Uiso 1 1 calc R
H32B H 0.3285 0.7870 0.2561 0.201 Uiso 1 1 calc R
H32C H 0.2633 0.7232 0.2819 0.201 Uiso 1 1 calc R
C33 C 0.8231(4) 0.0821(2) 0.37812(17) 0.1257(13) Uani 1 1 d .
H33A H 0.7312 0.0860 0.3859 0.189 Uiso 1 1 calc R
H33B H 0.8242 0.0991 0.3405 0.189 Uiso 1 1 calc R
H33C H 0.8857 0.1089 0.4054 0.189 Uiso 1 1 calc R
C34 C 0.8667(4) 0.0084(2) 0.38208(13) 0.0988(10) Uani 1 1 d .
H34 H 0.9565 -0.0011 0.3773 0.119 Uiso 1 1 calc R
C35 C 0.7911(3) -0.04464(19) 0.39162(13) 0.0906(9) Uani 1 1 d .
H35 H 0.7003 -0.0360 0.3954 0.109 Uiso 1 1 calc R
C36 C 0.8388(3) -0.11530(18) 0.39663(12) 0.0828(8) Uani 1 1 d .
H36 H 0.9290 -0.1230 0.3917 0.099 Uiso 1 1 calc R
C37 C 0.7684(3) -0.17019(17) 0.40750(12) 0.0817(8) Uani 1 1 d .
H37 H 0.6773 -0.1645 0.4121 0.098 Uiso 1 1 calc R
C38 C 0.8278(3) -0.23932(17) 0.41248(12) 0.0795(8) Uani 1 1 d .
C39 C 0.7691(2) -0.36191(17) 0.42597(12) 0.0776(8) Uani 1 1 d .
C40 C 0.8609(3) -0.39577(19) 0.39876(13) 0.0925(10) Uani 1 1 d .
H40 H 0.9090 -0.3711 0.3754 0.111 Uiso 1 1 calc R
C41 C 0.8824(3) -0.4663(2) 0.40585(15) 0.0995(10) Uani 1 1 d .
H41 H 0.9453 -0.4886 0.3875 0.119 Uiso 1 1 calc R
C42 C 0.8097(4) -0.5044(2) 0.44064(15) 0.1037(10) Uani 1 1 d .
C43 C 0.7176(4) -0.4696(2) 0.46688(15) 0.1061(11) Uani 1 1 d .
H43 H 0.6675 -0.4942 0.4896 0.127 Uiso 1 1 calc R
C44 C 0.6977(3) -0.4005(2) 0.46054(13) 0.0975(10) Uani 1 1 d .
H44 H 0.6357 -0.3783 0.4795 0.117 Uiso 1 1 calc R
C45 C 0.8262(6) -0.5819(3) 0.4482(2) 0.1586(18) Uani 1 1 d .
H45A H 0.8433 -0.5909 0.4889 0.190 Uiso 1 1 calc R
H45B H 0.7373 -0.6025 0.4325 0.190 Uiso 1 1 calc R
C46 C 0.9243(5) -0.6177(3) 0.4262(2) 0.1577(18) Uani 1 1 d .
H46A H 1.0145 -0.5992 0.4428 0.189 Uiso 1 1 calc R
H46B H 0.9095 -0.6089 0.3856 0.189 Uiso 1 1 calc R
C47 C 0.9280(6) -0.6963(3) 0.4353(2) 0.166(2) Uani 1 1 d .
H47A H 0.9324 -0.7056 0.4755 0.200 Uiso 1 1 calc R
H47B H 0.8424 -0.7159 0.4147 0.200 Uiso 1 1 calc R
C48 C 1.0409(8) -0.7302(3) 0.4175(3) 0.208(3) Uani 1 1 d .
H48A H 1.1244 -0.7045 0.4305 0.312 Uiso 1 1 calc R
H48B H 1.0238 -0.7330 0.3767 0.312 Uiso 1 1 calc R
H48C H 1.0506 -0.7761 0.4333 0.312 Uiso 1 1 calc R

loop_
_atom_site_aniso_label
_atom_site_aniso_U_11
_atom_site_aniso_U_22
_atom_site_aniso_U_33
_atom_site_aniso_U_23
_atom_site_aniso_U_13
_atom_site_aniso_U_12
O1 0.0470(9) 0.1173(18) 0.1421(19) -0.0151(14) 0.0267(11) -0.0028(10)
O2 0.0439(10) 0.1210(19) 0.199(3) -0.0147(16) 0.0312(12) 0.0008(10)
O3 0.0475(10) 0.1157(18) 0.1413(19) 0.0080(13) 0.0247(11) 0.0022(10)
N1 0.0463(10) 0.111(2) 0.0917(17) -0.0043(15) 0.0171(10) 0.0014(12)
N2 0.0442(10) 0.102(2) 0.120(2) -0.0099(16) 0.0195(11) -0.0036(12)
N3 0.0470(10) 0.111(2) 0.0948(18) -0.0005(15) 0.0174(11) -0.0056(12)
C1 0.140(3) 0.115(3) 0.112(3) -0.006(2) 0.027(2) 0.008(3)
C2 0.090(2) 0.119(3) 0.084(2) -0.013(2) 0.0187(17) 0.001(2)
C3 0.0713(17) 0.118(3) 0.092(2) -0.003(2) 0.0217(15) 0.0019(18)
C4 0.0595(14) 0.118(3) 0.081(2) -0.0054(18) 0.0148(13) -0.0073(17)
C5 0.0512(13) 0.115(3) 0.092(2) 0.0010(18) 0.0163(13) -0.0022(15)
C6 0.0489(13) 0.114(2) 0.0806(19) -0.0050(17) 0.0131(12) -0.0006(14)
C7 0.0489(12) 0.108(2) 0.0751(18) -0.0023(17) 0.0079(12) 0.0022(14)
C8 0.0664(16) 0.111(3) 0.100(2) -0.006(2) 0.0299(15) 0.0022(16)
C9 0.0754(18) 0.111(3) 0.110(3) 0.003(2) 0.0295(17) -0.0011(17)
C10 0.0747(17) 0.112(3) 0.084(2) -0.0074(19) 0.0090(15) 0.0068(17)
C11 0.0838(19) 0.116(3) 0.088(2) -0.012(2) 0.0287(16) 0.0065(18)
C12 0.0652(15) 0.125(3) 0.081(2) -0.0038(19) 0.0236(14) 0.0033(17)
C13 0.124(3) 0.120(3) 0.136(3) -0.019(3) 0.039(3) 0.000(2)
C14 0.096(2) 0.125(3) 0.116(3) -0.004(2) 0.006(2) -0.006(2)
C15 0.124(3) 0.114(3) 0.167(4) -0.017(3) 0.024(3) -0.007(3)
C16 0.167(5) 0.137(4) 0.212(6) 0.001(4) 0.041(4) -0.019(3)
C17 0.116(3) 0.111(3) 0.127(3) 0.014(2) 0.036(2) 0.004(2)
C18 0.0758(18) 0.111(3) 0.112(3) 0.009(2) 0.0261(17) 0.0055(19)
C19 0.0639(16) 0.110(3) 0.102(2) 0.0037(19) 0.0252(16) 0.0060(16)
C20 0.0526(13) 0.114(3) 0.106(2) 0.0008(19) 0.0202(14) 0.0056(16)
C21 0.0458(12) 0.113(3) 0.109(2) -0.0110(19) 0.0173(14) -0.0006(14)
C22 0.0455(13) 0.109(2) 0.105(2) -0.0136(18) 0.0149(13) 0.0061(14)
C23 0.0454(12) 0.107(2) 0.092(2) -0.0151(18) 0.0225(13) -0.0025(14)
C24 0.0547(13) 0.109(3) 0.099(2) -0.0037(19) 0.0097(14) 0.0017(15)
C25 0.0571(14) 0.118(3) 0.092(2) -0.017(2) 0.0102(14) -0.0079(16)
C26 0.0623(15) 0.103(2) 0.093(2) -0.0116(19) 0.0251(15) -0.0058(16)
C27 0.0659(16) 0.114(3) 0.093(2) -0.0027(19) 0.0074(15) -0.0003(17)
C28 0.0531(13) 0.107(3) 0.099(2) -0.0105(19) 0.0038(14) -0.0053(15)
C29 0.0791(19) 0.117(3) 0.119(3) -0.006(2) 0.0243(18) -0.0131(19)
C30 0.095(2) 0.107(3) 0.109(3) 0.003(2) 0.0240(19) -0.015(2)
C31 0.121(3) 0.103(3) 0.148(4) -0.002(2) 0.031(3) -0.031(2)
C32 0.140(3) 0.094(3) 0.165(4) 0.012(3) 0.024(3) -0.002(2)
C33 0.148(3) 0.115(3) 0.120(3) 0.010(3) 0.039(3) -0.011(3)
C34 0.096(2) 0.117(3) 0.086(2) 0.003(2) 0.0248(17) -0.006(2)
C35 0.0713(17) 0.116(3) 0.088(2) -0.004(2) 0.0230(15) 0.0010(18)
C36 0.0635(14) 0.107(3) 0.078(2) -0.0024(17) 0.0154(13) 0.0046(16)
C37 0.0544(13) 0.101(2) 0.093(2) -0.0018(17) 0.0225(13) 0.0004(14)
C38 0.0520(13) 0.103(2) 0.0840(19) 0.0023(16) 0.0132(12) -0.0015(14)
C39 0.0551(13) 0.097(2) 0.0782(19) 0.0007(17) 0.0060(12) -0.0071(14)
C40 0.0650(16) 0.119(3) 0.099(2) -0.003(2) 0.0275(15) -0.0094(16)
C41 0.083(2) 0.101(3) 0.118(3) -0.016(2) 0.0266(19) -0.0040(18)
C42 0.096(2) 0.115(3) 0.097(3) 0.009(2) 0.0099(19) -0.009(2)
C43 0.107(3) 0.122(3) 0.093(3) 0.017(2) 0.028(2) -0.010(2)
C44 0.0781(18) 0.136(3) 0.082(2) 0.005(2) 0.0238(15) -0.006(2)
C45 0.180(5) 0.130(4) 0.179(5) 0.029(3) 0.067(4) 0.018(4)
C46 0.141(4) 0.150(5) 0.186(5) 0.026(4) 0.041(4) 0.031(3)
C47 0.179(5) 0.111(4) 0.208(6) 0.021(4) 0.032(4) 0.034(3)
C48 0.225(7) 0.136(5) 0.271(8) 0.008(5) 0.064(6) 0.012(5)

loop_
_atom_type_symbol
_atom_type_description
_atom_type_scat_dispersion_real
_atom_type_scat_dispersion_imag
_atom_type_scat_source
C C 0.0033 0.0016 'International Tables Vol C Tables 4.2.6.8 and 6.1.1.4'
H H 0.0000 0.0000 'International Tables Vol C Tables 4.2.6.8 and 6.1.1.4'
O O 0.0106 0.0060 'International Tables Vol C Tables 4.2.6.8 and 6.1.1.4'
N N 0.0061 0.0033 'International Tables Vol C Tables 4.2.6.8 and 6.1.1.4'

loop_
_geom_angle_atom_site_label_1
_geom_angle_atom_site_label_2
_geom_angle_atom_site_label_3
_geom_angle
C6 N1 C7 127.4(2)
C6 N1 H1A 116.3
C7 N1 H1A 116.3
C22 N2 C23 126.8(2)
C22 N2 H2A 116.6
C23 N2 H2A 116.6
C38 N3 C39 127.0(2)
C38 N3 H3A 116.5
C39 N3 H3A 116.5
C2 C1 H1B 109.5
C2 C1 H1C 109.5
H1B C1 H1C 109.5
C2 C1 H1D 109.5
H1B C1 H1D 109.5
H1C C1 H1D 109.5
C3 C2 C1 127.4(3)
C3 C2 H2 116.3
C1 C2 H2 116.3
C2 C3 C4 124.5(3)
C2 C3 H3 117.8
C4 C3 H3 117.8
C5 C4 C3 126.6(3)
C5 C4 H4 116.7
C3 C4 H4 116.7
C4 C5 C6 122.9(2)
C4 C5 H5 118.6
C6 C5 H5 118.6
O1 C6 N1 122.7(3)
O1 C6 C5 122.7(3)
N1 C6 C5 114.6(2)
C8 C7 C12 118.7(3)
C8 C7 N1 123.2(3)
C12 C7 N1 118.1(3)
C9 C8 C7 120.5(3)
C9 C8 H8 119.7
C7 C8 H8 119.7
C8 C9 C10 121.4(3)
C8 C9 H9 119.3
C10 C9 H9 119.3
C11 C10 C9 116.9(3)
C11 C10 C13 120.2(3)
C9 C10 C13 122.9(3)
C12 C11 C10 121.6(3)
C12 C11 H11 119.2
C10 C11 H11 119.2
C11 C12 C7 120.9(3)
C11 C12 H12 119.5
C7 C12 H12 119.5
C14 C13 C10 120.0(3)
C14 C13 H13A 107.3
C10 C13 H13A 107.3
C14 C13 H13B 107.3
C10 C13 H13B 107.3
H13A C13 H13B 106.9
C13 C14 C15 114.9(4)
C13 C14 H14A 108.6
C15 C14 H14A 108.6
C13 C14 H14B 108.6
C15 C14 H14B 108.6
H14A C14 H14B 107.5
C16 C15 C14 114.7(4)
C16 C15 H15A 108.6
C14 C15 H15A 108.6
C16 C15 H15B 108.6
C14 C15 H15B 108.6
H15A C15 H15B 107.6
C15 C16 H16A 109.5
C15 C16 H16B 109.5
H16A C16 H16B 109.5
C15 C16 H16C 109.5
H16A C16 H16C 109.5
H16B C16 H16C 109.5
C18 C17 H17A 109.5
C18 C17 H17B 109.5
H17A C17 H17B 109.5
C18 C17 H17C 109.5
H17A C17 H17C 109.5
H17B C17 H17C 109.5
C19 C18 C17 126.7(3)
C19 C18 H18 116.7
C17 C18 H18 116.7
C18 C19 C20 125.1(3)
C18 C19 H19 117.4
C20 C19 H19 117.4
C21 C20 C19 127.2(3)
C21 C20 H20 116.4
C19 C20 H20 116.4
C20 C21 C22 123.6(3)
C20 C21 H21 118.2
C22 C21 H21 118.2
O2 C22 N2 121.9(3)
O2 C22 C21 123.1(3)
N2 C22 C21 115.0(2)
C28 C23 C24 118.0(3)
C28 C23 N2 119.1(3)
C24 C23 N2 122.8(3)
C25 C24 C23 120.1(3)
C25 C24 H24 119.9
C23 C24 H24 119.9
C24 C25 C26 122.8(3)
C24 C25 H25 118.6
C26 C25 H25 118.6
C27 C26 C25 115.8(3)
C27 C26 C29 122.8(3)
C25 C26 C29 121.4(3)
C28 C27 C26 122.0(3)
C28 C27 H27 119.0
C26 C27 H27 119.0
C27 C28 C23 121.2(3)
C27 C28 H28 119.4
C23 C28 H28 119.4
C30 C29 C26 115.6(3)
C30 C29 H29A 108.4
C26 C29 H29A 108.4
C30 C29 H29B 108.4
C26 C29 H29B 108.4
H29A C29 H29B 107.4
C29 C30 C31 115.4(3)
C29 C30 H30A 108.4
C31 C30 H30A 108.4
C29 C30 H30B 108.4
C31 C30 H30B 108.4
H30A C30 H30B 107.5
C30 C31 C32 110.8(3)
C30 C31 H31A 109.5
C32 C31 H31A 109.5
C30 C31 H31B 109.5
C32 C31 H31B 109.5
H31A C31 H31B 108.1
C31 C32 H32A 109.5
C31 C32 H32B 109.5
H32A C32 H32B 109.5
C31 C32 H32C 109.5
H32A C32 H32C 109.5
H32B C32 H32C 109.5
C34 C33 H33A 109.5
C34 C33 H33B 109.5
H33A C33 H33B 109.5
C34 C33 H33C 109.5
H33A C33 H33C 109.5
H33B C33 H33C 109.5
C35 C34 C33 126.4(3)
C35 C34 H34 116.8
C33 C34 H34 116.8
C34 C35 C36 124.6(3)
C34 C35 H35 117.7
C36 C35 H35 117.7
C37 C36 C35 127.1(3)
C37 C36 H36 116.5
C35 C36 H36 116.5
C36 C37 C38 122.4(2)
C36 C37 H37 118.8
C38 C37 H37 118.8
O3 C38 N3 121.8(3)
O3 C38 C37 123.0(3)
N3 C38 C37 115.1(2)
C40 C39 C44 118.4(3)
C40 C39 N3 123.6(3)
C44 C39 N3 118.0(3)
C39 C40 C41 120.6(3)
C39 C40 H40 119.7
C41 C40 H40 119.7
C40 C41 C42 120.4(3)
C40 C41 H41 119.8
C42 C41 H41 119.8
C43 C42 C41 118.0(4)
C43 C42 C45 119.7(4)
C41 C42 C45 122.3(4)
C44 C43 C42 121.7(4)
C44 C43 H43 119.1
C42 C43 H43 119.1
C43 C44 C39 120.9(3)
C43 C44 H44 119.5
C39 C44 H44 119.5
C46 C45 C42 121.4(5)
C46 C45 H45A 107.0
C42 C45 H45A 107.0
C46 C45 H45B 107.0
C42 C45 H45B 107.0
H45A C45 H45B 106.7
C45 C46 C47 116.4(5)
C45 C46 H46A 108.2
C47 C46 H46A 108.2
C45 C46 H46B 108.2
C47 C46 H46B 108.2
H46A C46 H46B 107.3
C48 C47 C46 114.4(5)
C48 C47 H47A 108.7
C46 C47 H47A 108.7
C48 C47 H47B 108.7
C46 C47 H47B 108.7
H47A C47 H47B 107.6
C47 C48 H48A 109.5
C47 C48 H48B 109.5
H48A C48 H48B 109.5
C47 C48 H48C 109.5
H48A C48 H48C 109.5
H48B C48 H48C 109.5

loop_
_geom_bond_atom_site_label_1
_geom_bond_atom_site_label_2
_geom_bond_distance
O1 C6 1.240(3)
O2 C22 1.237(3)
O3 C38 1.241(3)
N1 C6 1.354(4)
N1 C7 1.412(4)
N1 H1A 0.8600
N2 C22 1.344(4)
N2 C23 1.401(4)
N2 H2A 0.8600
N3 C38 1.353(4)
N3 C39 1.409(4)
N3 H3A 0.8600
C1 C2 1.485(5)
C1 H1B 0.9600
C1 H1C 0.9600
C1 H1D 0.9600
C2 C3 1.320(4)
C2 H2 0.9300
C3 C4 1.430(4)
C3 H3 0.9300
C4 C5 1.325(4)
C4 H4 0.9300
C5 C6 1.458(4)
C5 H5 0.9300
C7 C8 1.379(4)
C7 C12 1.380(4)
C8 C9 1.375(4)
C8 H8 0.9300
C9 C10 1.406(4)
C9 H9 0.9300
C10 C11 1.381(4)
C10 C13 1.503(5)
C11 C12 1.375(4)
C11 H11 0.9300
C12 H12 0.9300
C13 C14 1.458(5)
C13 H13A 0.9700
C13 H13B 0.9700
C14 C15 1.524(5)
C14 H14A 0.9700
C14 H14B 0.9700
C15 C16 1.482(6)
C15 H15A 0.9700
C15 H15B 0.9700
C16 H16A 0.9600
C16 H16B 0.9600
C16 H16C 0.9600
C17 C18 1.475(5)
C17 H17A 0.9600
C17 H17B 0.9600
C17 H17C 0.9600
C18 C19 1.310(4)
C18 H18 0.9300
C19 C20 1.426(5)
C19 H19 0.9300
C20 C21 1.319(4)
C20 H20 0.9300
C21 C22 1.462(4)
C21 H21 0.9300
C23 C28 1.382(4)
C23 C24 1.392(4)
C24 C25 1.369(4)
C24 H24 0.9300
C25 C26 1.394(4)
C25 H25 0.9300
C26 C27 1.393(4)
C26 C29 1.503(5)
C27 C28 1.370(4)
C27 H27 0.9300
C28 H28 0.9300
C29 C30 1.500(5)
C29 H29A 0.9700
C29 H29B 0.9700
C30 C31 1.511(5)
C30 H30A 0.9700
C30 H30B 0.9700
C31 C32 1.550(6)
C31 H31A 0.9700
C31 H31B 0.9700
C32 H32A 0.9600
C32 H32B 0.9600
C32 H32C 0.9600
C33 C34 1.485(5)
C33 H33A 0.9600
C33 H33B 0.9600
C33 H33C 0.9600
C34 C35 1.311(4)
C34 H34 0.9300
C35 C36 1.440(4)
C35 H35 0.9300
C36 C37 1.319(4)
C36 H36 0.9300
C37 C38 1.453(4)
C37 H37 0.9300
C39 C40 1.374(4)
C39 C44 1.396(4)
C40 C41 1.384(5)
C40 H40 0.9300
C41 C42 1.403(5)
C41 H41 0.9300
C42 C43 1.371(5)
C42 C45 1.512(6)
C43 C44 1.355(5)
C43 H43 0.9300
C44 H44 0.9300
C45 C46 1.371(6)
C45 H45A 0.9700
C45 H45B 0.9700
C46 C47 1.532(7)
C46 H46A 0.9700
C46 H46B 0.9700
C47 C48 1.422(7)
C47 H47A 0.9700
C47 H47B 0.9700
C48 H48A 0.9600
C48 H48B 0.9600
C48 H48C 0.9600

loop_
_geom_torsion_atom_site_label_1
_geom_torsion_atom_site_label_2
_geom_torsion_atom_site_label_3
_geom_torsion_atom_site_label_4
_geom_torsion
C1 C2 C3 C4 -177.5(3)
C2 C3 C4 C5 175.3(3)
C3 C4 C5 C6 -178.1(3)
C7 N1 C6 O1 1.8(5)
C7 N1 C6 C5 -177.7(3)
C4 C5 C6 O1 0.1(5)
C4 C5 C6 N1 179.6(3)
C6 N1 C7 C8 -34.8(4)
C6 N1 C7 C12 148.6(3)
C12 C7 C8 C9 -0.6(4)
N1 C7 C8 C9 -177.1(3)
C7 C8 C9 C10 1.0(5)
C8 C9 C10 C11 -0.5(5)
C8 C9 C10 C13 177.5(3)
C9 C10 C11 C12 -0.5(5)
C13 C10 C11 C12 -178.5(3)
C10 C11 C12 C7 0.9(5)
C8 C7 C12 C11 -0.4(4)
N1 C7 C12 C11 176.3(3)
C11 C10 C13 C14 -173.2(3)
C9 C10 C13 C14 8.8(6)
C10 C13 C14 C15 -178.5(3)
C13 C14 C15 C16 -177.3(4)
C17 C18 C19 C20 179.3(3)
C18 C19 C20 C21 -179.1(4)
C19 C20 C21 C22 -179.7(3)
C23 N2 C22 O2 -1.6(5)
C23 N2 C22 C21 179.3(3)
C20 C21 C22 O2 3.1(5)
C20 C21 C22 N2 -177.8(3)
C22 N2 C23 C28 141.5(3)
C22 N2 C23 C24 -42.4(5)
C28 C23 C24 C25 1.1(4)
N2 C23 C24 C25 -175.1(3)
C23 C24 C25 C26 0.0(5)
C24 C25 C26 C27 -0.9(4)
C24 C25 C26 C29 178.6(3)
C25 C26 C27 C28 0.8(4)
C29 C26 C27 C28 -178.7(3)
C26 C27 C28 C23 0.2(5)
C24 C23 C28 C27 -1.2(4)
N2 C23 C28 C27 175.1(3)
C27 C26 C29 C30 34.5(5)
C25 C26 C29 C30 -145.1(3)
C26 C29 C30 C31 175.1(3)
C29 C30 C31 C32 -175.7(3)
C33 C34 C35 C36 -178.3(3)
C34 C35 C36 C37 178.3(3)
C35 C36 C37 C38 -179.0(3)
C39 N3 C38 O3 0.6(5)
C39 N3 C38 C37 -178.8(3)
C36 C37 C38 O3 5.8(5)
C36 C37 C38 N3 -174.9(3)
C38 N3 C39 C40 -36.3(4)
C38 N3 C39 C44 146.4(3)
C44 C39 C40 C41 -0.4(4)
N3 C39 C40 C41 -177.8(3)
C39 C40 C41 C42 0.5(5)
C40 C41 C42 C43 0.1(5)
C40 C41 C42 C45 178.0(4)
C41 C42 C43 C44 -1.0(5)
C45 C42 C43 C44 -178.9(4)
C42 C43 C44 C39 1.1(5)
C40 C39 C44 C43 -0.4(5)
N3 C39 C44 C43 177.1(3)
C43 C42 C45 C46 -175.1(5)
C41 C42 C45 C46 7.1(8)
C42 C45 C46 C47 -178.4(4)
C45 C46 C47 C48 -173.3(6)
